data_7707838
loop_
_publ_author_name
'Prei\&sing, Lars'
'Behling, Elias'
'Schnepf, Andreas'

_publ_section_title
;
 GeCl<sub>x</sub>[Co(CO)<sub>3</sub>PR<sub>3</sub>]<sub>4-x</sub> (x =
 0-3; R = <sup>n</sup>Pr, <sup>n</sup>Bu): from cobalt substituted
 germanes to novel binary cluster compounds.
;
_journal_issue 31
_journal_name_full 'Dalton transactions (Cambridge, England : 2003)'
_journal_page_first 10789
_journal_page_last 10797
_journal_paper_doi 10.1039/d1dt02016a
_journal_volume 50
_journal_year 2021
_chemical_formula_moiety 'C108 H189 Co8 Ge7 O24 P7, 0.5[], 0.5[C4H8O], 0.5[C4H8O]'
_chemical_formula_sum 'C112 H197 Co8 Ge7 O25 P7'
_chemical_formula_weight 3140.04
_chemical_properties_physical Air-sensitive,Moisture-sensitive
_space_group_crystal_system trigonal
_space_group_IT_number 147
_space_group_name_Hall '-P 3'
_space_group_name_H-M_alt 'P -3'
_atom_sites_solution_hydrogens geom
_atom_sites_solution_primary dual
_audit_creation_date 2020-07-13
_audit_creation_method
;
Olex2 1.2
(compiled 2018.05.29 svn.r3508 for OlexSys, GUI svn.r5506)
;
_audit_update_record
;
2021-07-12 deposited with the CCDC.	2021-07-15 downloaded from the CCDC.
;
_cell_angle_alpha 90
_cell_angle_beta 90
_cell_angle_gamma 120
_cell_formula_units_Z 2
_cell_length_a 19.3128(19)
_cell_length_b 19.3128(19)
_cell_length_c 22.471(3)
_cell_measurement_reflns_used 4103
_cell_measurement_temperature 150
_cell_measurement_theta_max 23.001
_cell_measurement_theta_min 2.183
_cell_volume 7258.4(14)
_computing_cell_refinement 'SAINT V8.40A (Bruker, 2016)'
_computing_data_reduction 'SAINT V8.40A (Bruker, 2016)'
_computing_molecular_graphics 'Olex2 (Dolomanov et al., 2009)'
_computing_publication_material 'Olex2 (Dolomanov et al., 2009)'
_computing_structure_refinement 'ShelXL (Sheldrick, 2015)'
_computing_structure_solution 'ShelXT (Sheldrick, 2015)'
_diffrn_ambient_temperature 150.0
_diffrn_detector 'Bruker APEX2 area detector'
_diffrn_detector_area_resol_mean 7.9
_diffrn_detector_type 'CCD area detector'
_diffrn_measured_fraction_theta_full 0.999
_diffrn_measured_fraction_theta_max 0.999
_diffrn_measurement_device 'three-circle diffractometer'
_diffrn_measurement_device_type 'Bruker SMART APEX2 area detector'
_diffrn_measurement_method '\w and \f scans'
_diffrn_radiation_monochromator 'mirror optics'
_diffrn_radiation_probe x-ray
_diffrn_radiation_type MoK\a
_diffrn_radiation_wavelength 0.71073
_diffrn_reflns_av_R_equivalents 0.1049
_diffrn_reflns_av_unetI/netI 0.0966
_diffrn_reflns_Laue_measured_fraction_full 0.999
_diffrn_reflns_Laue_measured_fraction_max 0.999
_diffrn_reflns_limit_h_max 24
_diffrn_reflns_limit_h_min -21
_diffrn_reflns_limit_k_max 21
_diffrn_reflns_limit_k_min -24
_diffrn_reflns_limit_l_max 27
_diffrn_reflns_limit_l_min -28
_diffrn_reflns_number 47737
_diffrn_reflns_point_group_measured_fraction_full 0.999
_diffrn_reflns_point_group_measured_fraction_max 0.999
_diffrn_reflns_theta_full 25.242
_diffrn_reflns_theta_max 26.386
_diffrn_reflns_theta_min 2.109
_diffrn_source 'microfocus sealed X-ray tube'
_diffrn_source_type 'Incoatec I\ms'
_exptl_absorpt_coefficient_mu 2.445
_exptl_absorpt_correction_T_max 0.7454
_exptl_absorpt_correction_T_min 0.5810
_exptl_absorpt_correction_type multi-scan
_exptl_absorpt_process_details
'SADABS-2016/2 (Bruker,2016/2) was used for absorption correction. wR2(int) was 0.1855 before and 0.0611 after correction. The Ratio of minimum to maximum transmission is 0.7794. The \l/2 correction factor is Not present.'
_exptl_crystal_colour black
_exptl_crystal_colour_primary black
_exptl_crystal_density_diffrn 1.404
_exptl_crystal_description hexagonal
_exptl_crystal_F_000 3148
_exptl_crystal_size_max 0.239
_exptl_crystal_size_mid 0.174
_exptl_crystal_size_min 0.114
_refine_diff_density_max 0.828
_refine_diff_density_min -0.575
_refine_diff_density_rms 0.112
_refine_ls_extinction_method none
_refine_ls_goodness_of_fit_ref 1.034
_refine_ls_hydrogen_treatment constr
_refine_ls_matrix_type full
_refine_ls_number_parameters 516
_refine_ls_number_reflns 9910
_refine_ls_number_restraints 108
_refine_ls_restrained_S_all 1.036
_refine_ls_R_factor_all 0.1215
_refine_ls_R_factor_gt 0.0559
_refine_ls_shift/su_max 0.001
_refine_ls_shift/su_mean 0.000
_refine_ls_structure_factor_coef Fsqd
_refine_ls_weighting_details 'w=1/[\s^2^(Fo^2^)+(0.0697P)^2^+3.4927P] where P=(Fo^2^+2Fc^2^)/3'
_refine_ls_weighting_scheme calc
_refine_ls_wR_factor_gt 0.1331
_refine_ls_wR_factor_ref 0.1647
_reflns_Friedel_coverage 0.000
_reflns_number_gt 5504
_reflns_number_total 9910
_reflns_threshold_expression 'I > 2\s(I)'
_cod_data_source_file d1dt02016a2.cif
_cod_data_source_block 4_sq
_cod_depositor_comments 'Adding full bibliography for 7707835--7707841.cif.'
_cod_original_cell_volume 7258.5(18)
_cod_database_code 7707838
_shelx_shelxl_version_number 2014/7
_shelx_space_group_comment
;
The symmetry employed for this shelxl refinement is uniquely defined
by the following loop, which should always be used as a source of
symmetry information in preference to the above space-group names.
They are only intended as comments.
;
_olex2_refinement_description
;
1. Fixed Uiso
 At 1.2 times of:
  All C(H,H) groups, All C(H,H,H,H) groups
 At 1.5 times of:
  All C(H,H,H) groups
2. Restrained distances
 C211-C213 = C212-C210 = C211-C210 = C210-C209
 1.54 with sigma of 0.02
 C310-C308 = C309-C307 = C314-C313 = C214-C212
 1.54 with sigma of 0.02
 C310-C308 \\sim C309-C307
 with sigma of 0.02
3. Uiso/Uaniso restraints and constraints
C307 \\sim C308: within 2A with sigma of 0.01 and sigma for terminal atoms of
0.02
C309 \\sim C310: within 2A with sigma of 0.01 and sigma for terminal atoms of
0.02
C211 \\sim C212: within 2A with sigma of 0.01 and sigma for terminal atoms of
0.02
C213 \\sim C214: within 2A with sigma of 0.01 and sigma for terminal atoms of
0.02
4. Rigid body (RIGU) restrains
 C209, C210, C211, C212, C213, C214
 with sigma for 1-2 distances of 0.004 and sigma for 1-3 distances of 0.004
 C311, C312, C313, C314, C315
 with sigma for 1-2 distances of 0.004 and sigma for 1-3 distances of 0.004
 C305, C306, C307, C308, C309, C310
 with sigma for 1-2 distances of 0.004 and sigma for 1-3 distances of 0.004
5. Others
 Sof(H21C)=Sof(H21D)=Sof(C212)=Sof(H21G)=Sof(H21H)=Sof(C214)=Sof(H21L)=
 Sof(H21M)=Sof(H21N)=Sof(H30N)=Sof(H30O)=Sof(C307)=Sof(H30P)=Sof(H30Q)=
 Sof(C309)=Sof(H30T)=Sof(H30U)=Sof(H30V)=Sof(H31J)=Sof(H31K)=Sof(C315)=
 Sof(H31O)=Sof(H31P)=Sof(H31Q)=1-FVAR(1)
 Sof(H21A)=Sof(H21B)=Sof(C211)=Sof(H21E)=Sof(H21F)=Sof(C213)=Sof(H21I)=
 Sof(H21J)=Sof(H21K)=Sof(H30L)=Sof(H30M)=Sof(C308)=Sof(H30R)=Sof(H30S)=
 Sof(C310)=Sof(H31A)=Sof(H31B)=Sof(H31C)=Sof(H31H)=Sof(H31I)=Sof(C314)=
 Sof(H31L)=Sof(H31M)=Sof(H31N)=FVAR(1)
6.a Secondary CH2 refined with riding coordinates:
 C101(H10A,H10B), C102(H10C,H10D), C103(H10E,H10F), C201(H20A,H20B), C202(H20C,
 H20D), C203(H20E,H20F), C205(H20J,H20K), C206(H20L,H20M), C207(H20N,H20O),
 C209(H20S,H20T), C210(H21A,H21B), C210(H21C,H21D), C211(H21E,H21F), C212(H21G,
 H21H), C301(H30A,H30B), C302(H30C,H30D), C303(H30E,H30F), C305(H30J,H30K),
 C306(H30L,H30M), C306(H30N,H30O), C307(H30P,H30Q), C308(H30R,H30S), C311(H31D,
 H31E), C312(H31F,H31G), C313(H31J,H31K), C313(H31H,H31I)
6.b Me refined with riding coordinates:
 C309(H30T,H30U,H30V), C310(H31A,H31B,H31C), C314(H31L,H31M,H31N)
6.c Idealised Me refined as rotating group:
 C104(H10G,H10H,H10I), C204(H20G,H20H,H20I), C208(H20P,H20Q,H20R), C213(H21I,
 H21J,H21K), C214(H21L,H21M,H21N), C304(H30G,H30H,H30I), C315(H31O,H31P,H31Q)
;
_platon_squeeze_special_details
;
A solvent mask was calculated and 88 electrons were found in a volume of 404\%A^3^ in 3 voids per unit cell.
This is consistent with the presence of 0.5[], 0.5[C4H8O], 0.5[C4H8O] per Formula Unit which account for 80 electrons per unit cell.
;
_platon_squeeze_void_probe_radius 1.20
_olex2_submission_special_instructions 'No special instructions were received'

loop_
_space_group_symop_operation_xyz
'x, y, z'
'-y, x-y, z'
'-x+y, -x, z'
'-x, -y, -z'
'y, -x+y, -z'
'x-y, x, -z'

loop_
_atom_site_label
_atom_site_type_symbol
_atom_site_fract_x
_atom_site_fract_y
_atom_site_fract_z
_atom_site_U_iso_or_equiv
_atom_site_adp_type
_atom_site_occupancy
_atom_site_site_symmetry_order
_atom_site_calc_flag
_atom_site_refinement_flags_posn
_atom_site_refinement_flags_adp
_atom_site_refinement_flags_occupancy
_atom_site_disorder_assembly
_atom_site_disorder_group
Ge1 Ge 0.3333 0.6667 0.68743(4) 0.0292(3) Uani 1 3 d S T P . .
Ge2 Ge 0.31206(4) 0.55181(4) 0.75311(2) 0.03027(17) Uani 1 1 d . . . . .
Ge3 Ge 0.22397(4) 0.57749(4) 0.81872(2) 0.03317(18) Uani 1 1 d . . . . .
Co1 Co 0.3333 0.6667 0.57986(6) 0.0364(4) Uani 1 3 d S T P . .
Co2 Co 0.28833(5) 0.42456(5) 0.71727(4) 0.0380(2) Uani 1 1 d . . . . .
Co3 Co 0.09428(5) 0.46814(5) 0.84963(4) 0.0451(3) Uani 1 1 d . . . . .
Co4 Co 0.3333 0.6667 0.89381(6) 0.0394(4) Uani 1 3 d S T P . .
P1 P 0.3333 0.6667 0.48250(12) 0.0437(7) Uani 1 3 d S T P . .
P2 P 0.26499(12) 0.30750(11) 0.68588(9) 0.0529(5) Uani 1 1 d . . . . .
P3 P -0.02472(12) 0.36884(12) 0.87597(10) 0.0629(6) Uani 1 1 d . . . . .
O12 O 0.3024(3) 0.7996(3) 0.5853(2) 0.0575(13) Uani 1 1 d . . . . .
O22 O 0.1244(3) 0.3871(3) 0.6961(2) 0.0569(13) Uani 1 1 d . . . . .
O24 O 0.4024(3) 0.5094(3) 0.6215(2) 0.0558(13) Uani 1 1 d . . . . .
O26 O 0.3455(3) 0.4052(3) 0.8324(2) 0.0667(15) Uani 1 1 d . . . . .
O32 O 0.0947(3) 0.5719(4) 0.9443(3) 0.0873(19) Uani 1 1 d . . . . .
O34 O 0.0351(3) 0.4806(3) 0.7333(2) 0.0619(14) Uani 1 1 d . . . . .
O36 O 0.1691(3) 0.3712(3) 0.8681(2) 0.0675(15) Uani 1 1 d . . . . .
O42 O 0.2717(3) 0.5144(3) 0.9572(2) 0.0651(15) Uani 1 1 d . . . . .
C11 C 0.3153(4) 0.7480(4) 0.5848(2) 0.0425(16) Uani 1 1 d . . . . .
C21 C 0.1902(4) 0.4033(4) 0.7060(3) 0.0433(16) Uani 1 1 d . . . . .
C23 C 0.3585(4) 0.4780(4) 0.6599(3) 0.0451(16) Uani 1 1 d . . . . .
C25 C 0.3237(4) 0.4144(4) 0.7872(3) 0.0459(16) Uani 1 1 d . . . . .
C31 C 0.0962(4) 0.5324(5) 0.9070(3) 0.060(2) Uani 1 1 d . . . . .
C33 C 0.0604(4) 0.4776(4) 0.7784(4) 0.0526(18) Uani 1 1 d . . . . .
C35 C 0.1412(4) 0.4105(4) 0.8601(3) 0.0490(17) Uani 1 1 d . . . . .
C41 C 0.2958(4) 0.5720(4) 0.9298(3) 0.0521(18) Uani 1 1 d . . . . .
C101 C 0.2603(4) 0.6849(4) 0.4462(3) 0.0514(18) Uani 1 1 d . . . . .
H10A H 0.2754 0.7414 0.4532 0.062 Uiso 1 1 calc R . . . .
H10B H 0.2635 0.6783 0.4028 0.062 Uiso 1 1 calc R . . . .
C102 C 0.1725(4) 0.6315(4) 0.4656(3) 0.0530(18) Uani 1 1 d . . . . .
H10C H 0.1580 0.5747 0.4628 0.064 Uiso 1 1 calc R . . . .
H10D H 0.1667 0.6429 0.5077 0.064 Uiso 1 1 calc R . . . .
C103 C 0.1156(5) 0.6452(5) 0.4273(3) 0.066(2) Uani 1 1 d . . . . .
H10E H 0.1211 0.6331 0.3853 0.079 Uiso 1 1 calc R . . . .
H10F H 0.1308 0.7023 0.4296 0.079 Uiso 1 1 calc R . . . .
C104 C 0.0279(5) 0.5935(6) 0.4464(4) 0.096(3) Uani 1 1 d . . . . .
H10G H -0.0068 0.5989 0.4172 0.144 Uiso 1 1 calc GR . . . .
H10H H 0.0203 0.6111 0.4855 0.144 Uiso 1 1 calc GR . . . .
H10I H 0.0142 0.5374 0.4487 0.144 Uiso 1 1 calc GR . . . .
C201 C 0.2253(5) 0.2284(4) 0.7406(4) 0.077(3) Uani 1 1 d . . . . .
H20A H 0.2115 0.1778 0.7201 0.092 Uiso 1 1 calc R . . . .
H20B H 0.2684 0.2393 0.7694 0.092 Uiso 1 1 calc R . . . .
C202 C 0.1529(5) 0.2155(4) 0.7753(4) 0.076(3) Uani 1 1 d . . . . .
H20C H 0.1662 0.2659 0.7960 0.092 Uiso 1 1 calc R . . . .
H20D H 0.1093 0.2038 0.7468 0.092 Uiso 1 1 calc R . . . .
C203 C 0.1225(6) 0.1504(6) 0.8201(5) 0.113(4) Uani 1 1 d . . . . .
H20E H 0.1022 0.0989 0.7988 0.136 Uiso 1 1 calc R . . . .
H20F H 0.1680 0.1580 0.8451 0.136 Uiso 1 1 calc R . . . .
C204 C 0.0590(6) 0.1443(6) 0.8594(5) 0.110(4) Uani 1 1 d . . . . .
H20G H 0.0112 0.1307 0.8357 0.165 Uiso 1 1 calc GR . . . .
H20H H 0.0771 0.1957 0.8794 0.165 Uiso 1 1 calc GR . . . .
H20I H 0.0462 0.1026 0.8892 0.165 Uiso 1 1 calc GR . . . .
C205 C 0.3511(5) 0.3042(4) 0.6570(3) 0.062(2) Uani 1 1 d . . . . .
H20J H 0.3345 0.2480 0.6472 0.075 Uiso 1 1 calc R . . . .
H20K H 0.3683 0.3352 0.6195 0.075 Uiso 1 1 calc R . . . .
C206 C 0.4220(4) 0.3362(5) 0.6987(3) 0.061(2) Uani 1 1 d . . . . .
H20L H 0.4393 0.3927 0.7081 0.073 Uiso 1 1 calc R . . . .
H20M H 0.4050 0.3056 0.7363 0.073 Uiso 1 1 calc R . . . .
C207 C 0.4922(5) 0.3319(5) 0.6737(4) 0.072(2) Uani 1 1 d . . . . .
H20N H 0.4756 0.2752 0.6658 0.087 Uiso 1 1 calc R . . . .
H20O H 0.5080 0.3608 0.6353 0.087 Uiso 1 1 calc R . . . .
C208 C 0.5634(6) 0.3668(6) 0.7145(4) 0.092(3) Uani 1 1 d . . . . .
H20P H 0.6101 0.3724 0.6929 0.138 Uiso 1 1 calc GR . . . .
H20Q H 0.5523 0.3313 0.7487 0.138 Uiso 1 1 calc GR . . . .
H20R H 0.5743 0.4194 0.7283 0.138 Uiso 1 1 calc GR . . . .
C209 C 0.1925(5) 0.2621(5) 0.6263(4) 0.078(2) Uani 1 1 d D U . . .
H20S H 0.1927 0.2135 0.6128 0.093 Uiso 1 1 calc R . . . .
H20T H 0.1387 0.2451 0.6426 0.093 Uiso 1 1 calc R . . . .
C210 C 0.2063(6) 0.3158(5) 0.5722(4) 0.091(3) Uani 1 1 d D U . . .
H21A H 0.2437 0.3121 0.5440 0.110 Uiso 0.319(10) 1 calc R . . A 1
H21B H 0.2296 0.3722 0.5849 0.110 Uiso 0.319(10) 1 calc R . . A 1
H21C H 0.2041 0.3638 0.5847 0.110 Uiso 0.681(10) 1 calc R . . A 2
H21D H 0.2600 0.3336 0.5555 0.110 Uiso 0.681(10) 1 calc R . . A 2
C211 C 0.1214(16) 0.286(3) 0.5410(14) 0.123(7) Uani 0.319(10) 1 d D U . A 1
H21E H 0.0833 0.2289 0.5502 0.148 Uiso 0.319(10) 1 calc R . . A 1
H21F H 0.0977 0.3189 0.5527 0.148 Uiso 0.319(10) 1 calc R . . A 1
C212 C 0.1427(13) 0.2705(12) 0.5246(9) 0.139(6) Uani 0.681(10) 1 d D U . A 2
H21G H 0.1646 0.2494 0.4943 0.167 Uiso 0.681(10) 1 calc R . . A 2
H21H H 0.0958 0.2246 0.5432 0.167 Uiso 0.681(10) 1 calc R . . A 2
C213 C 0.145(3) 0.297(3) 0.4764(14) 0.167(11) Uani 0.319(10) 1 d D U . A 1
H21I H 0.2000 0.3423 0.4724 0.251 Uiso 0.319(10) 1 calc GR . . A 1
H21J H 0.1087 0.3082 0.4536 0.251 Uiso 0.319(10) 1 calc GR . . A 1
H21K H 0.1430 0.2485 0.4611 0.251 Uiso 0.319(10) 1 calc GR . . A 1
C214 C 0.1175(16) 0.3208(13) 0.4958(10) 0.171(8) Uani 0.681(10) 1 d D U . A 2
H21L H 0.1641 0.3736 0.4883 0.257 Uiso 0.681(10) 1 calc GR . . A 2
H21M H 0.0797 0.3266 0.5215 0.257 Uiso 0.681(10) 1 calc GR . . A 2
H21N H 0.0914 0.2965 0.4579 0.257 Uiso 0.681(10) 1 calc GR . . A 2
C301 C -0.0863(4) 0.3052(4) 0.8131(4) 0.068(2) Uani 1 1 d . . . . .
H30A H -0.1376 0.2626 0.8295 0.082 Uiso 1 1 calc R . . . .
H30B H -0.0986 0.3385 0.7865 0.082 Uiso 1 1 calc R . . . .
C302 C -0.0504(5) 0.2664(5) 0.7762(3) 0.066(2) Uani 1 1 d . . . . .
H30C H 0.0067 0.3056 0.7691 0.079 Uiso 1 1 calc R . . . .
H30D H -0.0532 0.2210 0.7987 0.079 Uiso 1 1 calc R . . . .
C303 C -0.0912(5) 0.2370(5) 0.7182(4) 0.077(2) Uani 1 1 d . . . . .
H30E H -0.0891 0.2823 0.6961 0.092 Uiso 1 1 calc R . . . .
H30F H -0.1481 0.1974 0.7255 0.092 Uiso 1 1 calc R . . . .
C304 C -0.0551(5) 0.1989(5) 0.6802(4) 0.096(3) Uani 1 1 d . . . . .
H30G H -0.0906 0.1712 0.6466 0.144 Uiso 1 1 calc GR . . . .
H30H H -0.0481 0.1603 0.7040 0.144 Uiso 1 1 calc GR . . . .
H30I H -0.0030 0.2403 0.6651 0.144 Uiso 1 1 calc GR . . . .
C305 C -0.0888(5) 0.3978(6) 0.9147(4) 0.088(3) Uani 1 1 d . U . . .
H30J H -0.1387 0.3488 0.9264 0.106 Uiso 1 1 calc R . . . .
H30K H -0.0615 0.4265 0.9516 0.106 Uiso 1 1 calc R . . . .
C306 C -0.1095(6) 0.4486(6) 0.8796(4) 0.095(3) Uani 1 1 d . U . . .
H30L H -0.1547 0.4144 0.8529 0.113 Uiso 0.319(10) 1 calc R . . A 1
H30M H -0.0633 0.4845 0.8543 0.113 Uiso 0.319(10) 1 calc R . . A 1
H30N H -0.1443 0.4176 0.8459 0.113 Uiso 0.681(10) 1 calc R . . A 2
H30O H -0.0603 0.4943 0.8631 0.113 Uiso 0.681(10) 1 calc R . . A 2
C307 C -0.1516(15) 0.4786(12) 0.9175(11) 0.122(5) Uani 0.681(10) 1 d D U . A 2
H30P H -0.1182 0.5054 0.9528 0.147 Uiso 0.681(10) 1 calc R . . A 2
H30Q H -0.2023 0.4325 0.9317 0.147 Uiso 0.681(10) 1 calc R . . A 2
C308 C -0.136(3) 0.506(3) 0.923(3) 0.124(6) Uani 0.319(10) 1 d D U . A 1
H30R H -0.1263 0.5058 0.9666 0.149 Uiso 0.319(10) 1 calc R . . A 1
H30S H -0.1191 0.5605 0.9081 0.149 Uiso 0.319(10) 1 calc R . . A 1
C309 C -0.1707(11) 0.5381(12) 0.8851(7) 0.132(6) Uani 0.681(10) 1 d D U . A 2
H30T H -0.1984 0.5556 0.9125 0.197 Uiso 0.681(10) 1 calc R . . A 2
H30U H -0.1208 0.5846 0.8717 0.197 Uiso 0.681(10) 1 calc R . . A 2
H30V H -0.2050 0.5117 0.8506 0.197 Uiso 0.681(10) 1 calc R . . A 2
C310 C -0.218(2) 0.439(3) 0.9009(17) 0.148(9) Uani 0.319(10) 1 d D U . A 1
H31A H -0.2607 0.4469 0.9169 0.222 Uiso 0.319(10) 1 calc R . . A 1
H31B H -0.2193 0.4400 0.8573 0.222 Uiso 0.319(10) 1 calc R . . A 1
H31C H -0.2263 0.3869 0.9141 0.222 Uiso 0.319(10) 1 calc R . . A 1
C311 C -0.0251(5) 0.2953(5) 0.9278(4) 0.092(3) Uani 1 1 d . U . . .
H31D H -0.0811 0.2528 0.9350 0.111 Uiso 1 1 calc R . . . .
H31E H 0.0034 0.2701 0.9093 0.111 Uiso 1 1 calc R . . . .
C312 C 0.0141(7) 0.3319(6) 0.9869(4) 0.109(3) Uani 1 1 d . U . . .
H31F H 0.0703 0.3735 0.9796 0.131 Uiso 1 1 calc R . . . .
H31G H -0.0135 0.3585 1.0046 0.131 Uiso 1 1 calc R . . . .
C313 C 0.0127(10) 0.2734(9) 1.0304(6) 0.158(5) Uani 1 1 d D U . . .
H31J H 0.0377 0.3018 1.0680 0.189 Uiso 0.681(10) 1 calc R . . A 2
H31K H -0.0436 0.2333 1.0393 0.189 Uiso 0.681(10) 1 calc R . . A 2
H31H H 0.0202 0.2330 1.0088 0.189 Uiso 0.319(10) 1 calc R . . A 1
H31I H -0.0405 0.2453 1.0496 0.189 Uiso 0.319(10) 1 calc R . . A 1
C314 C 0.0797(17) 0.313(2) 1.0810(12) 0.139(12) Uani 0.319(10) 1 d D U . A 1
H31L H 0.0753 0.2708 1.1080 0.209 Uiso 0.319(10) 1 calc R . . A 1
H31M H 0.1328 0.3394 1.0626 0.209 Uiso 0.319(10) 1 calc R . . A 1
H31N H 0.0720 0.3518 1.1035 0.209 Uiso 0.319(10) 1 calc R . . A 1
C315 C 0.0510(15) 0.2348(14) 1.0118(8) 0.173(9) Uani 0.681(10) 1 d . U . A 2
H31O H 0.0132 0.1857 0.9909 0.260 Uiso 0.681(10) 1 calc GR . . A 2
H31P H 0.0731 0.2213 1.0462 0.260 Uiso 0.681(10) 1 calc GR . . A 2
H31Q H 0.0945 0.2695 0.9848 0.260 Uiso 0.681(10) 1 calc GR . . A 2

loop_
_atom_site_aniso_label
_atom_site_aniso_U_11
_atom_site_aniso_U_22
_atom_site_aniso_U_33
_atom_site_aniso_U_23
_atom_site_aniso_U_13
_atom_site_aniso_U_12
Ge1 0.0295(4) 0.0295(4) 0.0288(5) 0.000 0.000 0.0147(2)
Ge2 0.0309(4) 0.0272(4) 0.0329(3) 0.0011(2) 0.0030(3) 0.0147(3)
Ge3 0.0326(4) 0.0334(4) 0.0330(3) 0.0013(3) 0.0053(3) 0.0161(3)
Co1 0.0406(6) 0.0406(6) 0.0280(7) 0.000 0.000 0.0203(3)
Co2 0.0392(5) 0.0298(5) 0.0465(5) -0.0010(4) 0.0050(4) 0.0183(4)
Co3 0.0376(5) 0.0416(6) 0.0517(5) 0.0057(4) 0.0147(4) 0.0165(5)
Co4 0.0432(6) 0.0432(6) 0.0319(7) 0.000 0.000 0.0216(3)
P1 0.0496(12) 0.0496(12) 0.0320(14) 0.000 0.000 0.0248(6)
P2 0.0597(13) 0.0365(11) 0.0658(12) -0.0061(9) 0.0054(9) 0.0265(10)
P3 0.0457(12) 0.0550(13) 0.0780(14) 0.0092(10) 0.0247(10) 0.0177(11)
O12 0.071(4) 0.056(3) 0.059(3) 0.004(2) 0.000(2) 0.042(3)
O22 0.042(3) 0.049(3) 0.071(3) -0.004(2) 0.001(2) 0.016(3)
O24 0.054(3) 0.059(3) 0.057(3) 0.010(2) 0.018(2) 0.030(3)
O26 0.076(4) 0.061(4) 0.067(3) 0.009(3) -0.004(3) 0.036(3)
O32 0.086(4) 0.076(4) 0.081(4) -0.016(3) 0.039(3) 0.026(3)
O34 0.055(3) 0.055(3) 0.071(4) 0.006(3) -0.006(3) 0.025(3)
O36 0.069(4) 0.056(4) 0.082(4) 0.011(3) 0.014(3) 0.035(3)
O42 0.081(4) 0.059(3) 0.052(3) 0.022(3) 0.008(3) 0.033(3)
C11 0.042(4) 0.053(5) 0.029(3) 0.000(3) -0.003(3) 0.022(4)
C21 0.050(5) 0.032(4) 0.046(4) -0.001(3) 0.002(3) 0.020(4)
C23 0.045(4) 0.041(4) 0.056(4) -0.005(3) -0.001(3) 0.026(4)
C25 0.044(4) 0.032(4) 0.063(4) 0.001(3) 0.002(3) 0.020(3)
C31 0.049(5) 0.059(5) 0.066(5) 0.014(4) 0.020(4) 0.022(4)
C33 0.039(4) 0.038(4) 0.070(5) 0.012(4) 0.021(4) 0.011(4)
C35 0.035(4) 0.037(4) 0.060(4) 0.006(3) 0.015(3) 0.007(4)
C41 0.060(5) 0.054(5) 0.046(4) -0.001(3) 0.001(3) 0.030(4)
C101 0.064(5) 0.062(5) 0.032(3) 0.000(3) -0.005(3) 0.034(4)
C102 0.064(5) 0.057(5) 0.040(4) 0.001(3) -0.007(3) 0.031(4)
C103 0.067(6) 0.073(6) 0.071(5) -0.007(4) -0.010(4) 0.044(5)
C104 0.075(7) 0.097(8) 0.121(8) -0.012(6) -0.025(6) 0.047(6)
C201 0.086(6) 0.036(5) 0.102(6) 0.002(4) 0.027(5) 0.026(5)
C202 0.072(6) 0.037(5) 0.104(7) 0.008(4) 0.025(5) 0.016(4)
C203 0.103(8) 0.074(7) 0.147(10) 0.030(7) 0.057(7) 0.032(6)
C204 0.089(8) 0.072(7) 0.140(9) 0.023(6) 0.037(7) 0.018(6)
C205 0.079(6) 0.044(5) 0.071(5) -0.003(4) 0.014(4) 0.036(4)
C206 0.065(5) 0.059(5) 0.072(5) -0.002(4) 0.015(4) 0.041(4)
C207 0.071(6) 0.076(6) 0.087(6) 0.005(5) 0.021(5) 0.049(5)
C208 0.097(8) 0.132(9) 0.078(6) 0.008(6) 0.022(5) 0.082(7)
C209 0.078(6) 0.060(5) 0.094(5) -0.040(4) -0.019(4) 0.032(5)
C210 0.116(7) 0.091(6) 0.077(5) -0.040(4) -0.034(5) 0.059(6)
C211 0.168(11) 0.113(14) 0.118(11) -0.080(10) -0.080(9) 0.093(9)
C212 0.173(12) 0.138(12) 0.121(10) -0.069(8) -0.082(9) 0.089(9)
C213 0.22(2) 0.21(2) 0.120(11) -0.067(11) -0.076(11) 0.144(17)
C214 0.229(18) 0.196(17) 0.139(12) -0.075(11) -0.094(13) 0.144(14)
C301 0.039(4) 0.054(5) 0.098(6) 0.007(4) 0.022(4) 0.013(4)
C302 0.052(5) 0.059(5) 0.075(5) 0.003(4) 0.013(4) 0.019(4)
C303 0.054(5) 0.057(5) 0.096(6) -0.019(5) -0.004(5) 0.011(4)
C304 0.069(6) 0.079(7) 0.092(7) -0.011(5) 0.005(5) 0.002(5)
C305 0.056(6) 0.098(7) 0.106(7) 0.003(5) 0.028(5) 0.036(5)
C306 0.075(6) 0.121(8) 0.102(6) -0.005(5) 0.009(5) 0.060(6)
C307 0.112(11) 0.173(13) 0.126(9) -0.033(10) -0.011(8) 0.105(11)
C308 0.117(12) 0.172(13) 0.123(11) -0.037(10) -0.021(9) 0.102(11)
C309 0.130(12) 0.190(14) 0.134(12) -0.029(10) -0.030(10) 0.124(11)
C310 0.111(12) 0.215(18) 0.144(18) -0.087(16) -0.028(10) 0.102(12)
C311 0.084(6) 0.080(6) 0.098(6) 0.041(5) 0.048(5) 0.030(5)
C312 0.129(8) 0.112(8) 0.085(6) 0.032(5) 0.038(5) 0.059(7)
C313 0.220(14) 0.161(12) 0.107(8) 0.038(7) 0.018(8) 0.106(11)
C314 0.17(2) 0.19(3) 0.080(13) 0.048(14) 0.048(12) 0.107(19)
C315 0.26(2) 0.20(2) 0.104(13) 0.030(13) 0.019(14) 0.15(2)

loop_
_atom_type_symbol
_atom_type_description
_atom_type_scat_dispersion_real
_atom_type_scat_dispersion_imag
_atom_type_scat_source
C C 0.0033 0.0016 'International Tables Vol C Tables 4.2.6.8 and 6.1.1.4'
H H 0.0000 0.0000 'International Tables Vol C Tables 4.2.6.8 and 6.1.1.4'
Co Co 0.3494 0.9721 'International Tables Vol C Tables 4.2.6.8 and 6.1.1.4'
Ge Ge 0.1547 1.8001 'International Tables Vol C Tables 4.2.6.8 and 6.1.1.4'
O O 0.0106 0.0060 'International Tables Vol C Tables 4.2.6.8 and 6.1.1.4'
P P 0.1023 0.0942 'International Tables Vol C Tables 4.2.6.8 and 6.1.1.4'

loop_
_geom_angle_atom_site_label_1
_geom_angle_atom_site_label_2
_geom_angle_atom_site_label_3
_geom_angle
_geom_angle_site_symmetry_1
_geom_angle_site_symmetry_3
_geom_angle_publ_flag
Ge2 Ge1 Ge2 89.19(3) 2_665 . ?
Ge2 Ge1 Ge2 89.19(3) 3_565 . ?
Ge2 Ge1 Ge2 89.19(3) 3_565 2_665 ?
Co1 Ge1 Ge2 125.84(2) . 2_665 ?
Co1 Ge1 Ge2 125.84(2) . 3_565 ?
Co1 Ge1 Ge2 125.83(2) . . ?
Ge3 Ge2 Ge1 89.91(3) . . ?
Ge3 Ge2 Ge1 89.87(3) 2_665 . ?
Ge3 Ge2 Ge3 85.55(3) . 2_665 ?
Co2 Ge2 Ge1 124.58(4) . . ?
Co2 Ge2 Ge3 127.33(4) . 2_665 ?
Co2 Ge2 Ge3 127.19(3) . . ?
Ge2 Ge3 Ge2 90.97(3) . 3_565 ?
Ge2 Ge3 Co4 96.15(3) 3_565 . ?
Ge2 Ge3 Co4 96.19(3) . . ?
Co3 Ge3 Ge2 120.46(3) . . ?
Co3 Ge3 Ge2 123.08(4) . 3_565 ?
Co3 Ge3 Co4 122.49(4) . . ?
P1 Co1 Ge1 180.0 . . ?
C11 Co1 Ge1 86.38(18) 2_665 . ?
C11 Co1 Ge1 86.38(18) 3_565 . ?
C11 Co1 Ge1 86.38(18) . . ?
C11 Co1 P1 93.62(18) 2_665 . ?
C11 Co1 P1 93.62(18) . . ?
C11 Co1 P1 93.62(18) 3_565 . ?
C11 Co1 C11 119.60(4) . 3_565 ?
C11 Co1 C11 119.61(4) . 2_665 ?
C11 Co1 C11 119.61(4) 2_665 3_565 ?
P2 Co2 Ge2 178.93(7) . . ?
C21 Co2 Ge2 85.3(2) . . ?
C21 Co2 P2 94.1(2) . . ?
C21 Co2 C23 117.0(3) . . ?
C21 Co2 C25 122.6(3) . . ?
C23 Co2 Ge2 87.0(2) . . ?
C23 Co2 P2 94.0(2) . . ?
C25 Co2 Ge2 85.9(2) . . ?
C25 Co2 P2 93.7(2) . . ?
C25 Co2 C23 119.1(3) . . ?
P3 Co3 Ge3 178.83(8) . . ?
C31 Co3 Ge3 87.0(2) . . ?
C31 Co3 P3 93.5(2) . . ?
C33 Co3 Ge3 85.7(2) . . ?
C33 Co3 P3 93.1(2) . . ?
C33 Co3 C31 117.6(3) . . ?
C35 Co3 Ge3 87.4(2) . . ?
C35 Co3 P3 93.2(2) . . ?
C35 Co3 C31 120.4(3) . . ?
C35 Co3 C33 121.1(3) . . ?
Ge3 Co4 Ge3 81.75(4) 3_565 2_665 ?
Ge3 Co4 Ge3 81.75(4) . 2_665 ?
Ge3 Co4 Ge3 81.75(4) 3_565 . ?
C41 Co4 Ge3 95.8(2) 3_565 . ?
C41 Co4 Ge3 95.8(2) . 2_665 ?
C41 Co4 Ge3 162.3(2) 2_665 . ?
C41 Co4 Ge3 95.8(2) 2_665 3_565 ?
C41 Co4 Ge3 162.3(2) . 3_565 ?
C41 Co4 Ge3 80.5(2) . . ?
C41 Co4 Ge3 162.3(2) 3_565 2_665 ?
C41 Co4 Ge3 80.5(2) 3_565 3_565 ?
C41 Co4 Ge3 80.5(2) 2_665 2_665 ?
C41 Co4 C41 101.1(3) 3_565 . ?
C41 Co4 C41 101.1(3) . 2_665 ?
C41 Co4 C41 101.1(3) 3_565 2_665 ?
C101 P1 Co1 116.8(2) 2_665 . ?
C101 P1 Co1 116.8(2) . . ?
C101 P1 Co1 116.8(2) 3_565 . ?
C101 P1 C101 101.3(3) . 2_665 ?
C101 P1 C101 101.3(3) 3_565 2_665 ?
C101 P1 C101 101.3(3) . 3_565 ?
C201 P2 Co2 115.8(3) . . ?
C201 P2 C205 102.9(4) . . ?
C201 P2 C209 101.3(4) . . ?
C205 P2 Co2 115.6(2) . . ?
C209 P2 Co2 116.5(3) . . ?
C209 P2 C205 102.6(4) . . ?
C301 P3 Co3 114.4(2) . . ?
C305 P3 Co3 115.7(3) . . ?
C305 P3 C301 105.0(4) . . ?
C305 P3 C311 101.2(4) . . ?
C311 P3 Co3 116.2(3) . . ?
C311 P3 C301 102.5(4) . . ?
O12 C11 Co1 176.7(5) . . ?
O22 C21 Co2 176.9(6) . . ?
O24 C23 Co2 176.9(6) . . ?
O26 C25 Co2 177.7(6) . . ?
O32 C31 Co3 177.7(7) . . ?
O34 C33 Co3 176.7(6) . . ?
O36 C35 Co3 177.4(6) . . ?
O42 C41 Co4 174.3(6) . . ?
C102 C101 P1 116.4(4) . . ?
C103 C102 C101 111.8(6) . . ?
C102 C103 C104 112.7(7) . . ?
C202 C201 P2 117.3(6) . . ?
C203 C202 C201 115.6(7) . . ?
C204 C203 C202 115.8(9) . . ?
C206 C205 P2 115.0(5) . . ?
C207 C206 C205 113.8(6) . . ?
C208 C207 C206 113.3(7) . . ?
C210 C209 P2 115.3(6) . . ?
C209 C210 C211 107.6(17) . . ?
C212 C210 C209 110.5(11) . . ?
C213 C211 C210 101(3) . . ?
C214 C212 C210 112.0(15) . . ?
C302 C301 P3 116.6(5) . . ?
C303 C302 C301 112.9(7) . . ?
C302 C303 C304 113.6(7) . . ?
C306 C305 P3 113.9(6) . . ?
C305 C306 C307 109.9(11) . . ?
C305 C306 C308 113(2) . . ?
C306 C307 C309 113.6(18) . . ?
C310 C308 C306 77(2) . . ?
C312 C311 P3 112.7(7) . . ?
C313 C312 C311 114.0(10) . . ?
C312 C313 C314 113.9(17) . . ?
C315 C313 C312 114.1(14) . . ?

loop_
_geom_bond_atom_site_label_1
_geom_bond_atom_site_label_2
_geom_bond_distance
_geom_bond_site_symmetry_2
_geom_bond_publ_flag
Ge1 Ge2 2.5212(8) 3_565 ?
Ge1 Ge2 2.5212(8) 2_665 ?
Ge1 Ge2 2.5212(8) . ?
Ge1 Co1 2.4171(16) . ?
Ge2 Ge3 2.4815(9) . ?
Ge2 Ge3 2.4833(9) 2_665 ?
Ge2 Co2 2.4025(10) . ?
Ge3 Ge2 2.4833(9) 3_565 ?
Ge3 Co3 2.4343(11) . ?
Ge3 Co4 2.5762(11) . ?
Co1 P1 2.188(3) . ?
Co1 C11 1.775(8) 3_565 ?
Co1 C11 1.775(7) . ?
Co1 C11 1.775(8) 2_665 ?
Co2 P2 2.1892(19) . ?
Co2 C21 1.745(8) . ?
Co2 C23 1.778(7) . ?
Co2 C25 1.763(7) . ?
Co3 P3 2.214(2) . ?
Co3 C31 1.776(9) . ?
Co3 C33 1.772(8) . ?
Co3 C35 1.767(8) . ?
Co4 Ge3 2.5762(11) 2_665 ?
Co4 Ge3 2.5762(11) 3_565 ?
Co4 C41 1.787(8) 3_565 ?
Co4 C41 1.787(8) 2_665 ?
Co4 C41 1.787(8) . ?
P1 C101 1.811(6) . ?
P1 C101 1.811(7) 3_565 ?
P1 C101 1.811(6) 2_665 ?
P2 C201 1.806(8) . ?
P2 C205 1.816(7) . ?
P2 C209 1.815(8) . ?
P3 C301 1.860(8) . ?
P3 C305 1.814(8) . ?
P3 C311 1.833(9) . ?
O12 C11 1.142(7) . ?
O22 C21 1.168(7) . ?
O24 C23 1.149(7) . ?
O26 C25 1.147(7) . ?
O32 C31 1.144(8) . ?
O34 C33 1.140(8) . ?
O36 C35 1.143(8) . ?
O42 C41 1.147(8) . ?
C101 C102 1.543(9) . ?
C102 C103 1.519(9) . ?
C103 C104 1.536(11) . ?
C201 C202 1.509(10) . ?
C202 C203 1.483(11) . ?
C203 C204 1.468(12) . ?
C205 C206 1.512(10) . ?
C206 C207 1.509(9) . ?
C207 C208 1.502(11) . ?
C209 C210 1.532(10) . ?
C210 C211 1.601(18) . ?
C210 C212 1.532(13) . ?
C211 C213 1.51(2) . ?
C212 C214 1.439(16) . ?
C301 C302 1.499(10) . ?
C302 C303 1.482(10) . ?
C303 C304 1.508(11) . ?
C305 C306 1.463(12) . ?
C306 C307 1.48(2) . ?
C306 C308 1.74(5) . ?
C307 C309 1.553(15) . ?
C308 C310 1.550(16) . ?
C311 C312 1.518(13) . ?
C312 C313 1.486(14) . ?
C313 C314 1.599(18) . ?
C313 C315 1.35(2) . ?

loop_
_platon_squeeze_void_nr
_platon_squeeze_void_average_x
_platon_squeeze_void_average_y
_platon_squeeze_void_average_z
_platon_squeeze_void_volume
_platon_squeeze_void_count_electrons
_platon_squeeze_void_content
1 0.000 0.000 0.000 37 11 ' '
2 0.000 0.000 0.500 303 39 '1 THF'
3 0.333 0.667 0.158 32 19 '0.5 THF'
4 0.667 0.333 0.842 32 19 '0.5 THF'
